data_7243880
loop_
_publ_author_name
'Chen, Bo-Yi'
'Tsai, Min-Yem'
'Su, Yu-Chia'
'Lin, Po-Heng'
'Long, J\'er\^ome'

_publ_section_title
;
 Synthesis, structures and magnetic properties of dysprosium(iii)
 complexes based on amino-bis(benzotriazole phenolate) and
 nitrophenolates: influence over the slow relaxation of the magnetization
;
_journal_issue 47
_journal_name_full CrystEngComm
_journal_page_first 8343
_journal_page_last 8350
_journal_paper_doi 10.1039/D1CE00909E
_journal_volume 23
_journal_year 2021
_chemical_formula_moiety 'C40 H42 Dy N11 O11'
_chemical_formula_sum 'C40 H42 Dy N11 O11'
_chemical_formula_weight 1015.34
_space_group_crystal_system triclinic
_space_group_IT_number 2
_space_group_name_Hall '-P 1'
_space_group_name_H-M_alt 'P -1'
_atom_sites_solution_hydrogens mixed
_audit_creation_date 2021-10-05
_audit_creation_method
;
Olex2 1.2-ac3
(compiled 2017.02.24 svn.r3390 for Rigaku Oxford Diffraction, GUI svn.r5318)
;
_audit_update_record
;
2021-10-05 deposited with the CCDC.	2021-10-07 downloaded from the CCDC.
;
_cell_angle_alpha 81.334(3)
_cell_angle_beta 82.417(3)
_cell_angle_gamma 88.254(3)
_cell_formula_units_Z 2
_cell_length_a 9.2418(4)
_cell_length_b 11.8854(4)
_cell_length_c 19.2808(7)
_cell_measurement_reflns_used 9010
_cell_measurement_temperature 150(2)
_cell_measurement_theta_max 26.88
_cell_measurement_theta_min 2.34
_cell_volume 2075.24(14)
_computing_cell_refinement 'SAINT V8.40A (?, 2016)'
_computing_data_reduction 'SAINT V8.40A (?, 2016)'
_computing_molecular_graphics 'Olex2 (Dolomanov et al., 2009)'
_computing_publication_material 'Olex2 (Dolomanov et al., 2009)'
_computing_structure_refinement 'XL (Sheldrick, 2008)'
_computing_structure_solution 'SHELXT 2018/2 (Sheldrick, 2018)'
_diffrn_ambient_temperature 150.15
_diffrn_measured_fraction_theta_full 0.996
_diffrn_measured_fraction_theta_max 0.996
_diffrn_measurement_device_type 'Bruker APEX-II CCD'
_diffrn_measurement_method '\f and \w scans'
_diffrn_radiation_type MoK\a
_diffrn_radiation_wavelength 0.71073
_diffrn_reflns_av_R_equivalents 0.0410
_diffrn_reflns_av_unetI/netI 0.0659
_diffrn_reflns_Laue_measured_fraction_full 0.996
_diffrn_reflns_Laue_measured_fraction_max 0.996
_diffrn_reflns_limit_h_max 10
_diffrn_reflns_limit_h_min -10
_diffrn_reflns_limit_k_max 13
_diffrn_reflns_limit_k_min -14
_diffrn_reflns_limit_l_max 22
_diffrn_reflns_limit_l_min -22
_diffrn_reflns_number 15381
_diffrn_reflns_point_group_measured_fraction_full 0.996
_diffrn_reflns_point_group_measured_fraction_max 0.996
_diffrn_reflns_theta_full 25.000
_diffrn_reflns_theta_max 25.000
_diffrn_reflns_theta_min 2.803
_exptl_absorpt_coefficient_mu 1.875
_exptl_absorpt_correction_T_max 0.687
_exptl_absorpt_correction_T_min 0.575
_exptl_absorpt_correction_type multi-scan
_exptl_absorpt_process_details
;
SADABS-2016/2 (Bruker,2016/2) was used for absorption correction.
wR2(int) was 0.0653 before and 0.0509 after correction.
The Ratio of minimum to maximum transmission is 0.8591.
The \l/2 correction factor is Not present.
;
_exptl_crystal_colour yellow
_exptl_crystal_colour_primary yellow
_exptl_crystal_density_diffrn 1.625
_exptl_crystal_description block
_exptl_crystal_F_000 1026
_exptl_crystal_size_max 0.35
_exptl_crystal_size_mid 0.25
_exptl_crystal_size_min 0.2
_refine_diff_density_max 0.801
_refine_diff_density_min -0.639
_refine_diff_density_rms 0.108
_refine_ls_extinction_method none
_refine_ls_goodness_of_fit_ref 1.071
_refine_ls_hydrogen_treatment mixed
_refine_ls_matrix_type full
_refine_ls_number_parameters 582
_refine_ls_number_reflns 7256
_refine_ls_number_restraints 0
_refine_ls_restrained_S_all 1.071
_refine_ls_R_factor_all 0.0455
_refine_ls_R_factor_gt 0.0362
_refine_ls_shift/su_max 0.003
_refine_ls_shift/su_mean 0.000
_refine_ls_structure_factor_coef Fsqd
_refine_ls_weighting_details 'w=1/[\s^2^(Fo^2^)+(0.0208P)^2^+0.3322P] where P=(Fo^2^+2Fc^2^)/3'
_refine_ls_weighting_scheme calc
_refine_ls_wR_factor_gt 0.0675
_refine_ls_wR_factor_ref 0.0710
_reflns_Friedel_coverage 0.000
_reflns_number_gt 6334
_reflns_number_total 7256
_reflns_threshold_expression 'I > 2\s(I)'
_cod_data_source_file d1ce00909e2.cif
_cod_data_source_block ytcn119
_cod_depositor_comments
;
The following automatic conversions were performed:

data item '_exptl_absorpt_correction_type' value 'MULTI-SCAN' was
changed to 'multi-scan' in accordance with the
/home/data/users/saulius/crontab/automatic-downloads/rss-feeds/RSC/lib/dictionaries/cif_core.dic
dictionary named 'cif_core.dic' version 2.4.2 last updated on
2011-04-26.

Automatic conversion script
Id: cif_fix_values 7556 2019-12-06 15:28:31Z antanas 

 Adding full bibliography for 7243878--7243881.cif.
;
_cod_database_code 7243880
_shelx_shelxl_version_number 2018/3
_shelx_space_group_comment
;
The symmetry employed for this shelxl refinement is uniquely defined
by the following loop, which should always be used as a source of
symmetry information in preference to the above space-group names.
They are only intended as comments.
;
_shelx_estimated_absorpt_t_max 0.705
_shelx_estimated_absorpt_t_min 0.560
_olex2_refinement_description
;
1. Fixed Uiso
 At 1.2 times of:
  All C(H) groups, All C(H,H) groups
 At 1.5 times of:
  All C(H,H,H) groups
2.a Secondary CH2 refined with riding coordinates:
 C7(H7A,H7B), C8(H8A,H8B), C29(H29A,H29B), C30(H30A,H30B)
2.b Aromatic/amide H refined with riding coordinates:
 C3(H3), C5(H5), C12(H12), C14(H14), C16(H16), C17(H17), C18(H18), C19(H19),
 C24(H24), C25(H25), C26(H26), C27(H27), C35(H35), C37(H37)
2.c Idealised Me refined as rotating group:
 C21(H21A,H21B,H21C), C22(H22A,H22B,H22C), C31(H31A,H31B,H31C), C32(H32A,H32B,
 H32C), C39(H39A,H39B,H39C), C40(H40A,H40B,H40C)
;
_olex2_submission_special_instructions 'No special instructions were received'

loop_
_space_group_symop_operation_xyz
'x, y, z'
'-x, -y, -z'

loop_
_atom_site_label
_atom_site_type_symbol
_atom_site_fract_x
_atom_site_fract_y
_atom_site_fract_z
_atom_site_U_iso_or_equiv
_atom_site_adp_type
_atom_site_occupancy
_atom_site_site_symmetry_order
_atom_site_calc_flag
_atom_site_refinement_flags_posn
_atom_site_refinement_flags_adp
_atom_site_refinement_flags_occupancy
_atom_site_disorder_assembly
_atom_site_disorder_group
Dy Dy 0.29149(2) 1.04670(2) 0.25784(2) 0.01532(7) Uani 1 1 d . . . . .
O1 O 0.1233(3) 1.1088(2) 0.33643(13) 0.0183(6) Uani 1 1 d . . . . .
O2 O 0.3222(3) 0.8630(2) 0.26352(13) 0.0186(6) Uani 1 1 d . . . . .
O3 O 0.3431(3) 1.0398(2) 0.13511(13) 0.0220(7) Uani 1 1 d . . . . .
O4 O 0.5608(3) 0.9928(2) 0.21119(14) 0.0228(7) Uani 1 1 d . . . . .
O5 O 0.6762(3) 0.8332(2) 0.20610(15) 0.0309(8) Uani 1 1 d . . . . .
O6 O 0.6608(4) 0.6160(3) 0.02579(17) 0.0456(10) Uani 1 1 d . . . . .
O7 O 0.5048(4) 0.6525(3) -0.05080(17) 0.0437(9) Uani 1 1 d . . . . .
O8 O 0.2147(4) 0.9932(3) -0.05175(16) 0.0383(8) Uani 1 1 d . . . . .
O9 O 0.1340(4) 1.0423(3) 0.04978(18) 0.0508(10) Uani 1 1 d . . . . .
O10 O 0.1901(3) 1.2189(2) 0.20433(15) 0.0235(7) Uani 1 1 d . . . . .
H10 H 0.143(5) 1.248(4) 0.235(2) 0.031(14) Uiso 1 1 d . . . . .
O11 O 0.0711(3) 0.9724(3) 0.23410(17) 0.0258(8) Uani 1 1 d . . . . .
H11 H 0.077(5) 0.918(3) 0.223(2) 0.018(14) Uiso 1 1 d . . . . .
N1 N -0.0007(4) 1.3288(3) 0.30065(17) 0.0206(8) Uani 1 1 d . . . . .
N2 N -0.0490(4) 1.3039(3) 0.37046(17) 0.0202(8) Uani 1 1 d . . . . .
N3 N -0.1703(4) 1.3601(3) 0.39338(18) 0.0252(9) Uani 1 1 d . . . . .
N4 N 0.1065(4) 0.7433(3) 0.20953(16) 0.0198(8) Uani 1 1 d . . . . .
N5 N 0.2041(4) 0.6670(3) 0.23429(17) 0.0183(8) Uani 1 1 d . . . . .
N6 N 0.2601(4) 0.5929(3) 0.19149(17) 0.0232(9) Uani 1 1 d . . . . .
N7 N 0.3828(4) 0.9812(3) 0.38250(16) 0.0166(8) Uani 1 1 d . . . . .
N8 N 0.4761(4) 1.1932(3) 0.28125(17) 0.0195(8) Uani 1 1 d . . . . .
N9 N 0.5858(4) 0.9037(3) 0.18439(17) 0.0208(8) Uani 1 1 d . . . . .
N10 N 0.5602(5) 0.6722(3) 0.0011(2) 0.0337(10) Uani 1 1 d . . . . .
N11 N 0.2214(4) 0.9926(3) 0.0118(2) 0.0289(9) Uani 1 1 d . . . . .
C1 C 0.1065(4) 1.1352(3) 0.4009(2) 0.0174(9) Uani 1 1 d . . . . .
C2 C 0.0264(4) 1.2311(3) 0.4202(2) 0.0186(9) Uani 1 1 d . . . . .
C3 C 0.0175(5) 1.2592(4) 0.4889(2) 0.0227(10) Uani 1 1 d . . . . .
H3 H -0.036542 1.325049 0.499784 0.027 Uiso 1 1 calc R . . . .
C4 C 0.0845(5) 1.1943(4) 0.5407(2) 0.0219(10) Uani 1 1 d . . . . .
C5 C 0.1598(4) 1.0959(3) 0.5232(2) 0.0205(10) Uani 1 1 d . . . . .
H5 H 0.203893 1.047811 0.558667 0.025 Uiso 1 1 calc R . . . .
C6 C 0.1718(4) 1.0666(3) 0.4553(2) 0.0185(9) Uani 1 1 d . . . . .
C7 C 0.2530(5) 0.9606(3) 0.4385(2) 0.0206(10) Uani 1 1 d . . . . .
H7A H 0.184710 0.909978 0.422863 0.025 Uiso 1 1 calc R . . . .
H7B H 0.286553 0.920182 0.482402 0.025 Uiso 1 1 calc R . . . .
C8 C 0.4674(4) 0.8719(3) 0.3825(2) 0.0178(9) Uani 1 1 d . . . . .
H8A H 0.510219 0.855196 0.427456 0.021 Uiso 1 1 calc R . . . .
H8B H 0.549287 0.882724 0.343546 0.021 Uiso 1 1 calc R . . . .
C9 C 0.3815(4) 0.7699(3) 0.3743(2) 0.0155(9) Uani 1 1 d . . . . .
C10 C 0.3192(4) 0.7704(3) 0.3112(2) 0.0172(9) Uani 1 1 d . . . . .
C11 C 0.2572(4) 0.6692(3) 0.3010(2) 0.0178(9) Uani 1 1 d . . . . .
C12 C 0.2516(4) 0.5721(3) 0.3507(2) 0.0197(10) Uani 1 1 d . . . . .
H12 H 0.209494 0.504836 0.341373 0.024 Uiso 1 1 calc R . . . .
C13 C 0.3073(5) 0.5722(3) 0.4141(2) 0.0212(10) Uani 1 1 d . . . . .
C14 C 0.3718(5) 0.6717(3) 0.4243(2) 0.0204(10) Uani 1 1 d . . . . .
H14 H 0.411019 0.672672 0.467351 0.024 Uiso 1 1 calc R . . . .
C15 C -0.0999(5) 1.4061(3) 0.2765(2) 0.0230(10) Uani 1 1 d . . . . .
C16 C -0.1118(5) 1.4625(3) 0.2076(2) 0.0301(11) Uani 1 1 d . . . . .
H16 H -0.042400 1.450095 0.168486 0.036 Uiso 1 1 calc R . . . .
C17 C -0.2273(5) 1.5357(4) 0.1996(3) 0.0353(12) Uani 1 1 d . . . . .
H17 H -0.238244 1.574147 0.153662 0.042 Uiso 1 1 calc R . . . .
C18 C -0.3311(5) 1.5565(4) 0.2572(3) 0.0366(13) Uani 1 1 d . . . . .
H18 H -0.409338 1.608424 0.248938 0.044 Uiso 1 1 calc R . . . .
C19 C -0.3216(5) 1.5038(4) 0.3243(3) 0.0327(12) Uani 1 1 d . . . . .
H19 H -0.390841 1.518436 0.363024 0.039 Uiso 1 1 calc R . . . .
C20 C -0.2038(5) 1.4263(3) 0.3339(2) 0.0214(10) Uani 1 1 d . . . . .
C21 C 0.0807(5) 1.2273(4) 0.6139(2) 0.0348(12) Uani 1 1 d . . . . .
H21A H 0.020924 1.296267 0.617149 0.052 Uiso 1 1 calc GR . . . .
H21B H 0.180241 1.241676 0.622478 0.052 Uiso 1 1 calc GR . . . .
H21C H 0.038598 1.165182 0.649464 0.052 Uiso 1 1 calc GR . . . .
C22 C 0.2967(5) 0.4684(3) 0.4705(2) 0.0322(12) Uani 1 1 d . . . . .
H22A H 0.391213 0.454036 0.488171 0.048 Uiso 1 1 calc GR . . . .
H22B H 0.269998 0.402330 0.450241 0.048 Uiso 1 1 calc GR . . . .
H22C H 0.222085 0.481749 0.509554 0.048 Uiso 1 1 calc GR . . . .
C23 C 0.0961(5) 0.7159(3) 0.1446(2) 0.0193(9) Uani 1 1 d . . . . .
C24 C 0.0119(5) 0.7659(4) 0.0925(2) 0.0278(11) Uani 1 1 d . . . . .
H24 H -0.051924 0.828431 0.099749 0.033 Uiso 1 1 calc R . . . .
C25 C 0.0260(6) 0.7203(4) 0.0307(2) 0.0385(13) Uani 1 1 d . . . . .
H25 H -0.030271 0.751506 -0.005574 0.046 Uiso 1 1 calc R . . . .
C26 C 0.1231(6) 0.6272(4) 0.0195(2) 0.0356(12) Uani 1 1 d . . . . .
H26 H 0.129508 0.598524 -0.024201 0.043 Uiso 1 1 calc R . . . .
C27 C 0.2068(6) 0.5781(4) 0.0689(2) 0.0317(12) Uani 1 1 d . . . . .
H27 H 0.271710 0.516520 0.060705 0.038 Uiso 1 1 calc R . . . .
C28 C 0.1918(5) 0.6239(3) 0.1335(2) 0.0209(10) Uani 1 1 d . . . . .
C29 C 0.4781(4) 1.0704(3) 0.3980(2) 0.0183(9) Uani 1 1 d . . . . .
H29A H 0.544471 1.034795 0.431538 0.022 Uiso 1 1 calc R . . . .
H29B H 0.416273 1.126858 0.421470 0.022 Uiso 1 1 calc R . . . .
C30 C 0.5688(4) 1.1320(3) 0.3327(2) 0.0212(10) Uani 1 1 d . . . . .
H30A H 0.632717 1.187304 0.347089 0.025 Uiso 1 1 calc R . . . .
H30B H 0.632040 1.076155 0.309444 0.025 Uiso 1 1 calc R . . . .
C31 C 0.3994(5) 1.2901(3) 0.3106(2) 0.0271(11) Uani 1 1 d . . . . .
H31A H 0.469870 1.336010 0.327548 0.041 Uiso 1 1 calc GR . . . .
H31B H 0.325459 1.261295 0.350002 0.041 Uiso 1 1 calc GR . . . .
H31C H 0.351989 1.337255 0.273630 0.041 Uiso 1 1 calc GR . . . .
C32 C 0.5719(5) 1.2428(4) 0.2164(2) 0.0275(11) Uani 1 1 d . . . . .
H32A H 0.637096 1.298435 0.228476 0.041 Uiso 1 1 calc GR . . . .
H32B H 0.511666 1.280667 0.181435 0.041 Uiso 1 1 calc GR . . . .
H32C H 0.630221 1.182148 0.196681 0.041 Uiso 1 1 calc GR . . . .
C33 C 0.3928(4) 0.9560(3) 0.1046(2) 0.0175(9) Uani 1 1 d . . . . .
C34 C 0.5112(4) 0.8829(3) 0.12608(19) 0.0151(9) Uani 1 1 d . . . . .
C35 C 0.5641(5) 0.7918(3) 0.0935(2) 0.0218(10) Uani 1 1 d . . . . .
H35 H 0.640900 0.745327 0.110786 0.026 Uiso 1 1 calc R . . . .
C36 C 0.5033(5) 0.7692(3) 0.0352(2) 0.0218(10) Uani 1 1 d . . . . .
C37 C 0.3933(5) 0.8364(3) 0.0091(2) 0.0227(10) Uani 1 1 d . . . . .
H37 H 0.354892 0.821283 -0.031894 0.027 Uiso 1 1 calc R . . . .
C38 C 0.3395(5) 0.9258(3) 0.0428(2) 0.0209(10) Uani 1 1 d . . . . .
C39 C 0.1574(6) 1.2646(4) 0.1357(2) 0.0470(16) Uani 1 1 d . . . . .
H39A H 0.193780 1.342566 0.123243 0.070 Uiso 1 1 calc GR . . . .
H39B H 0.051509 1.265018 0.135266 0.070 Uiso 1 1 calc GR . . . .
H39C H 0.204442 1.217673 0.101317 0.070 Uiso 1 1 calc GR . . . .
C40 C -0.0688(5) 1.0186(4) 0.2244(3) 0.0375(12) Uani 1 1 d . . . . .
H40A H -0.143478 0.963455 0.247172 0.056 Uiso 1 1 calc GR . . . .
H40B H -0.076665 1.035793 0.173714 0.056 Uiso 1 1 calc GR . . . .
H40C H -0.083145 1.088711 0.245641 0.056 Uiso 1 1 calc GR . . . .

loop_
_atom_site_aniso_label
_atom_site_aniso_U_11
_atom_site_aniso_U_22
_atom_site_aniso_U_33
_atom_site_aniso_U_23
_atom_site_aniso_U_13
_atom_site_aniso_U_12
Dy 0.01494(11) 0.01528(11) 0.01643(11) -0.00415(8) -0.00271(7) 0.00097(8)
O1 0.0172(16) 0.0244(16) 0.0150(14) -0.0079(13) -0.0033(12) 0.0034(12)
O2 0.0223(17) 0.0185(15) 0.0160(14) -0.0035(13) -0.0055(12) 0.0001(12)
O3 0.0287(18) 0.0174(15) 0.0175(15) -0.0006(13) 0.0016(13) 0.0075(13)
O4 0.0206(17) 0.0228(16) 0.0280(16) -0.0149(14) -0.0016(13) -0.0011(13)
O5 0.036(2) 0.0279(17) 0.0342(18) -0.0117(15) -0.0188(15) 0.0097(15)
O6 0.063(3) 0.039(2) 0.040(2) -0.0222(17) -0.0167(19) 0.0288(19)
O7 0.060(3) 0.048(2) 0.0293(19) -0.0235(17) -0.0095(18) 0.0039(18)
O8 0.034(2) 0.056(2) 0.0231(18) 0.0065(16) -0.0104(15) -0.0002(17)
O9 0.043(2) 0.063(2) 0.053(2) -0.023(2) -0.0191(19) 0.029(2)
O10 0.0308(19) 0.0200(16) 0.0194(16) -0.0052(14) -0.0016(14) 0.0063(14)
O11 0.0179(18) 0.0259(18) 0.039(2) -0.0171(17) -0.0087(14) 0.0035(14)
N1 0.019(2) 0.0192(19) 0.0224(19) -0.0010(16) -0.0008(15) 0.0003(15)
N2 0.018(2) 0.0235(19) 0.0198(18) -0.0078(16) -0.0002(15) 0.0022(15)
N3 0.022(2) 0.026(2) 0.027(2) -0.0086(17) 0.0022(16) 0.0082(16)
N4 0.022(2) 0.0204(19) 0.0187(18) -0.0068(16) -0.0051(15) 0.0034(16)
N5 0.020(2) 0.0134(17) 0.0215(19) -0.0052(15) -0.0008(15) 0.0018(15)
N6 0.032(2) 0.0146(18) 0.023(2) -0.0056(16) 0.0003(17) 0.0010(16)
N7 0.0160(19) 0.0170(17) 0.0179(17) -0.0041(15) -0.0049(14) 0.0012(15)
N8 0.021(2) 0.0180(18) 0.0204(18) -0.0062(16) -0.0033(15) -0.0008(15)
N9 0.020(2) 0.0185(19) 0.0230(19) -0.0043(17) 0.0010(16) 0.0000(16)
N10 0.045(3) 0.032(2) 0.024(2) -0.0118(19) 0.002(2) 0.006(2)
N11 0.024(2) 0.032(2) 0.030(2) -0.0012(19) -0.0044(18) -0.0029(18)
C1 0.013(2) 0.020(2) 0.019(2) -0.0048(19) 0.0015(17) -0.0045(17)
C2 0.014(2) 0.023(2) 0.017(2) -0.0003(19) -0.0024(17) 0.0023(18)
C3 0.018(2) 0.027(2) 0.023(2) -0.008(2) 0.0006(19) 0.0018(19)
C4 0.016(2) 0.033(3) 0.016(2) -0.006(2) 0.0043(18) -0.0033(19)
C5 0.020(2) 0.025(2) 0.016(2) -0.0021(19) -0.0020(18) -0.0029(19)
C6 0.018(2) 0.021(2) 0.017(2) -0.0046(19) 0.0003(18) -0.0017(18)
C7 0.021(2) 0.026(2) 0.015(2) -0.0026(19) -0.0043(18) -0.0014(19)
C8 0.016(2) 0.021(2) 0.018(2) -0.0028(19) -0.0082(17) 0.0050(18)
C9 0.015(2) 0.016(2) 0.017(2) -0.0068(18) -0.0018(17) 0.0057(17)
C10 0.015(2) 0.015(2) 0.021(2) -0.0036(19) 0.0023(17) 0.0021(17)
C11 0.018(2) 0.022(2) 0.014(2) -0.0059(19) -0.0049(17) 0.0050(18)
C12 0.018(2) 0.016(2) 0.024(2) -0.0060(19) -0.0005(18) 0.0039(18)
C13 0.025(3) 0.016(2) 0.021(2) -0.0006(19) -0.0003(19) 0.0060(19)
C14 0.023(3) 0.023(2) 0.015(2) -0.0053(19) -0.0043(18) 0.0082(19)
C15 0.018(2) 0.016(2) 0.035(3) -0.005(2) -0.004(2) -0.0022(18)
C16 0.029(3) 0.023(2) 0.035(3) 0.003(2) -0.002(2) 0.004(2)
C17 0.034(3) 0.026(3) 0.040(3) 0.013(2) -0.003(2) 0.002(2)
C18 0.029(3) 0.020(2) 0.056(3) 0.005(2) -0.005(2) 0.009(2)
C19 0.026(3) 0.027(3) 0.046(3) -0.011(2) -0.001(2) 0.006(2)
C20 0.020(2) 0.014(2) 0.029(2) -0.002(2) -0.0026(19) 0.0013(18)
C21 0.029(3) 0.055(3) 0.022(2) -0.015(2) -0.003(2) 0.010(2)
C22 0.045(3) 0.020(2) 0.030(3) 0.004(2) -0.009(2) 0.002(2)
C23 0.023(3) 0.019(2) 0.016(2) -0.0023(19) -0.0040(18) -0.0043(18)
C24 0.027(3) 0.028(3) 0.029(3) -0.007(2) -0.004(2) -0.001(2)
C25 0.053(4) 0.041(3) 0.024(3) -0.005(2) -0.015(2) -0.005(3)
C26 0.054(4) 0.036(3) 0.022(2) -0.016(2) -0.006(2) -0.008(3)
C27 0.048(3) 0.024(2) 0.024(2) -0.011(2) 0.001(2) 0.001(2)
C28 0.028(3) 0.016(2) 0.019(2) -0.0037(19) 0.0006(19) -0.0006(19)
C29 0.021(2) 0.019(2) 0.018(2) -0.0079(19) -0.0049(18) 0.0000(18)
C30 0.012(2) 0.028(2) 0.026(2) -0.010(2) -0.0057(18) -0.0040(18)
C31 0.026(3) 0.022(2) 0.035(3) -0.011(2) -0.005(2) 0.000(2)
C32 0.030(3) 0.025(2) 0.027(2) -0.003(2) 0.000(2) -0.009(2)
C33 0.016(2) 0.017(2) 0.017(2) 0.0025(18) 0.0045(17) -0.0046(18)
C34 0.017(2) 0.016(2) 0.012(2) -0.0043(18) -0.0001(17) -0.0020(17)
C35 0.026(3) 0.020(2) 0.018(2) 0.0007(19) -0.0025(19) 0.0024(19)
C36 0.032(3) 0.017(2) 0.015(2) -0.0043(19) 0.0021(19) 0.003(2)
C37 0.030(3) 0.026(2) 0.012(2) -0.0006(19) -0.0020(19) -0.008(2)
C38 0.027(3) 0.019(2) 0.015(2) 0.0021(19) -0.0002(19) -0.0015(19)
C39 0.073(4) 0.039(3) 0.021(3) 0.008(2) 0.002(3) 0.025(3)
C40 0.024(3) 0.035(3) 0.056(3) -0.012(3) -0.014(2) 0.007(2)

loop_
_atom_type_symbol
_atom_type_description
_atom_type_scat_dispersion_real
_atom_type_scat_dispersion_imag
_atom_type_scat_source
C C 0.0033 0.0016 'International Tables Vol C Tables 4.2.6.8 and 6.1.1.4'
H H 0.0000 0.0000 'International Tables Vol C Tables 4.2.6.8 and 6.1.1.4'
Dy Dy -0.1892 4.4098 'International Tables Vol C Tables 4.2.6.8 and 6.1.1.4'
N N 0.0061 0.0033 'International Tables Vol C Tables 4.2.6.8 and 6.1.1.4'
O O 0.0106 0.0060 'International Tables Vol C Tables 4.2.6.8 and 6.1.1.4'

loop_
_geom_angle_atom_site_label_1
_geom_angle_atom_site_label_2
_geom_angle_atom_site_label_3
_geom_angle
_geom_angle_site_symmetry_1
_geom_angle_site_symmetry_3
_geom_angle_publ_flag
O1 Dy O3 141.08(10) . . ?
O1 Dy O4 153.01(9) . . ?
O1 Dy O10 71.56(10) . . ?
O1 Dy O11 76.21(10) . . ?
O1 Dy N7 74.42(9) . . ?
O1 Dy N8 90.32(10) . . ?
O2 Dy O1 117.49(10) . . ?
O2 Dy O3 81.99(9) . . ?
O2 Dy O4 68.24(9) . . ?
O2 Dy O10 149.20(10) . . ?
O2 Dy O11 72.94(11) . . ?
O2 Dy N7 75.59(9) . . ?
O2 Dy N8 127.36(10) . . ?
O3 Dy O4 63.65(9) . . ?
O3 Dy O10 75.88(9) . . ?
O3 Dy O11 78.63(11) . . ?
O3 Dy N7 144.43(9) . . ?
O3 Dy N8 104.18(10) . . ?
O4 Dy N7 82.36(9) . . ?
O10 Dy O4 118.22(9) . . ?
O10 Dy N7 133.61(10) . . ?
O10 Dy N8 79.40(11) . . ?
O11 Dy O4 128.37(10) . . ?
O11 Dy O10 81.81(11) . . ?
O11 Dy N7 119.25(11) . . ?
O11 Dy N8 159.60(10) . . ?
N8 Dy O4 68.63(9) . . ?
N8 Dy N7 70.14(10) . . ?
C1 O1 Dy 140.9(2) . . ?
C10 O2 Dy 139.8(2) . . ?
C33 O3 Dy 128.0(2) . . ?
N9 O4 Dy 119.8(2) . . ?
Dy O10 H10 108(3) . . ?
C39 O10 Dy 136.3(2) . . ?
C39 O10 H10 113(3) . . ?
Dy O11 H11 116(4) . . ?
C40 O11 Dy 134.6(3) . . ?
C40 O11 H11 108(4) . . ?
N2 N1 C15 103.4(3) . . ?
N1 N2 C2 124.4(3) . . ?
N3 N2 N1 115.7(3) . . ?
N3 N2 C2 119.7(3) . . ?
N2 N3 C20 103.3(3) . . ?
N5 N4 C23 102.8(3) . . ?
N4 N5 N6 117.0(3) . . ?
N4 N5 C11 122.3(3) . . ?
N6 N5 C11 120.5(3) . . ?
N5 N6 C28 102.4(3) . . ?
C7 N7 Dy 109.4(2) . . ?
C8 N7 Dy 110.7(2) . . ?
C8 N7 C7 107.6(3) . . ?
C29 N7 Dy 109.3(2) . . ?
C29 N7 C7 110.9(3) . . ?
C29 N7 C8 109.1(3) . . ?
C30 N8 Dy 107.1(2) . . ?
C31 N8 Dy 111.1(2) . . ?
C31 N8 C30 110.1(3) . . ?
C31 N8 C32 106.4(3) . . ?
C32 N8 Dy 113.4(2) . . ?
C32 N8 C30 108.8(3) . . ?
O4 N9 C34 120.4(3) . . ?
O5 N9 O4 120.7(4) . . ?
O5 N9 C34 118.9(3) . . ?
O6 N10 O7 124.4(4) . . ?
O6 N10 C36 117.8(4) . . ?
O7 N10 C36 117.8(4) . . ?
O8 N11 C38 117.6(3) . . ?
O9 N11 O8 123.4(4) . . ?
O9 N11 C38 119.0(4) . . ?
O1 C1 C2 123.6(4) . . ?
O1 C1 C6 120.2(3) . . ?
C2 C1 C6 116.3(3) . . ?
C1 C2 N2 121.1(3) . . ?
C3 C2 N2 117.3(3) . . ?
C3 C2 C1 121.6(4) . . ?
C2 C3 H3 119.1 . . ?
C4 C3 C2 121.8(4) . . ?
C4 C3 H3 119.1 . . ?
C3 C4 C5 117.4(4) . . ?
C3 C4 C21 121.9(4) . . ?
C5 C4 C21 120.7(4) . . ?
C4 C5 H5 119.0 . . ?
C6 C5 C4 122.0(4) . . ?
C6 C5 H5 119.0 . . ?
C1 C6 C7 118.6(3) . . ?
C5 C6 C1 120.9(3) . . ?
C5 C6 C7 120.5(4) . . ?
N7 C7 H7A 108.6 . . ?
N7 C7 H7B 108.6 . . ?
C6 C7 N7 114.5(3) . . ?
C6 C7 H7A 108.6 . . ?
C6 C7 H7B 108.6 . . ?
H7A C7 H7B 107.6 . . ?
N7 C8 H8A 108.4 . . ?
N7 C8 H8B 108.4 . . ?
N7 C8 C9 115.5(3) . . ?
H8A C8 H8B 107.5 . . ?
C9 C8 H8A 108.4 . . ?
C9 C8 H8B 108.4 . . ?
C10 C9 C8 118.7(3) . . ?
C14 C9 C8 122.2(4) . . ?
C14 C9 C10 118.9(4) . . ?
O2 C10 C9 120.7(4) . . ?
O2 C10 C11 121.8(4) . . ?
C11 C10 C9 117.5(4) . . ?
C10 C11 N5 117.5(3) . . ?
C12 C11 N5 119.9(4) . . ?
C12 C11 C10 122.5(4) . . ?
C11 C12 H12 119.8 . . ?
C11 C12 C13 120.3(4) . . ?
C13 C12 H12 119.8 . . ?
C12 C13 C14 117.7(4) . . ?
C12 C13 C22 121.2(4) . . ?
C14 C13 C22 121.1(4) . . ?
C9 C14 H14 118.5 . . ?
C13 C14 C9 123.0(4) . . ?
C13 C14 H14 118.5 . . ?
N1 C15 C16 130.9(4) . . ?
N1 C15 C20 108.7(4) . . ?
C16 C15 C20 120.4(4) . . ?
C15 C16 H16 121.4 . . ?
C17 C16 C15 117.2(4) . . ?
C17 C16 H16 121.4 . . ?
C16 C17 H17 118.8 . . ?
C16 C17 C18 122.4(4) . . ?
C18 C17 H17 118.8 . . ?
C17 C18 H18 119.2 . . ?
C19 C18 C17 121.6(4) . . ?
C19 C18 H18 119.2 . . ?
C18 C19 H19 121.4 . . ?
C18 C19 C20 117.1(4) . . ?
C20 C19 H19 121.4 . . ?
N3 C20 C15 108.9(4) . . ?
N3 C20 C19 129.8(4) . . ?
C15 C20 C19 121.3(4) . . ?
C4 C21 H21A 109.5 . . ?
C4 C21 H21B 109.5 . . ?
C4 C21 H21C 109.5 . . ?
H21A C21 H21B 109.5 . . ?
H21A C21 H21C 109.5 . . ?
H21B C21 H21C 109.5 . . ?
C13 C22 H22A 109.5 . . ?
C13 C22 H22B 109.5 . . ?
C13 C22 H22C 109.5 . . ?
H22A C22 H22B 109.5 . . ?
H22A C22 H22C 109.5 . . ?
H22B C22 H22C 109.5 . . ?
N4 C23 C24 130.0(4) . . ?
N4 C23 C28 108.5(4) . . ?
C24 C23 C28 121.5(4) . . ?
C23 C24 H24 121.6 . . ?
C25 C24 C23 116.9(4) . . ?
C25 C24 H24 121.6 . . ?
C24 C25 H25 119.2 . . ?
C24 C25 C26 121.6(5) . . ?
C26 C25 H25 119.2 . . ?
C25 C26 H26 118.7 . . ?
C27 C26 C25 122.6(4) . . ?
C27 C26 H26 118.7 . . ?
C26 C27 H27 121.9 . . ?
C26 C27 C28 116.2(4) . . ?
C28 C27 H27 121.9 . . ?
N6 C28 C23 109.3(3) . . ?
N6 C28 C27 129.4(4) . . ?
C23 C28 C27 121.2(4) . . ?
N7 C29 H29A 108.9 . . ?
N7 C29 H29B 108.9 . . ?
N7 C29 C30 113.6(3) . . ?
H29A C29 H29B 107.7 . . ?
C30 C29 H29A 108.9 . . ?
C30 C29 H29B 108.9 . . ?
N8 C30 C29 112.0(3) . . ?
N8 C30 H30A 109.2 . . ?
N8 C30 H30B 109.2 . . ?
C29 C30 H30A 109.2 . . ?
C29 C30 H30B 109.2 . . ?
H30A C30 H30B 107.9 . . ?
N8 C31 H31A 109.5 . . ?
N8 C31 H31B 109.5 . . ?
N8 C31 H31C 109.5 . . ?
H31A C31 H31B 109.5 . . ?
H31A C31 H31C 109.5 . . ?
H31B C31 H31C 109.5 . . ?
N8 C32 H32A 109.5 . . ?
N8 C32 H32B 109.5 . . ?
N8 C32 H32C 109.5 . . ?
H32A C32 H32B 109.5 . . ?
H32A C32 H32C 109.5 . . ?
H32B C32 H32C 109.5 . . ?
O3 C33 C34 124.2(4) . . ?
O3 C33 C38 123.6(4) . . ?
C34 C33 C38 112.2(3) . . ?
C33 C34 N9 120.6(3) . . ?
C35 C34 N9 115.1(4) . . ?
C35 C34 C33 124.3(4) . . ?
C34 C35 H35 120.6 . . ?
C34 C35 C36 118.8(4) . . ?
C36 C35 H35 120.6 . . ?
C35 C36 N10 118.3(4) . . ?
C37 C36 N10 120.4(4) . . ?
C37 C36 C35 121.3(4) . . ?
C36 C37 H37 120.3 . . ?
C36 C37 C38 119.3(4) . . ?
C38 C37 H37 120.3 . . ?
C33 C38 N11 120.2(3) . . ?
C37 C38 N11 115.8(4) . . ?
C37 C38 C33 124.1(4) . . ?
O10 C39 H39A 109.5 . . ?
O10 C39 H39B 109.5 . . ?
O10 C39 H39C 109.5 . . ?
H39A C39 H39B 109.5 . . ?
H39A C39 H39C 109.5 . . ?
H39B C39 H39C 109.5 . . ?
O11 C40 H40A 109.5 . . ?
O11 C40 H40B 109.5 . . ?
O11 C40 H40C 109.5 . . ?
H40A C40 H40B 109.5 . . ?
H40A C40 H40C 109.5 . . ?
H40B C40 H40C 109.5 . . ?

loop_
_geom_bond_atom_site_label_1
_geom_bond_atom_site_label_2
_geom_bond_distance
_geom_bond_site_symmetry_2
_geom_bond_publ_flag
Dy O1 2.214(2) . ?
Dy O2 2.181(3) . ?
Dy O3 2.365(2) . ?
Dy O4 2.627(3) . ?
Dy O10 2.374(3) . ?
Dy O11 2.369(3) . ?
Dy N7 2.651(3) . ?
Dy N8 2.601(3) . ?
O1 C1 1.315(4) . ?
O2 C10 1.323(4) . ?
O3 C33 1.276(4) . ?
O4 N9 1.248(4) . ?
O5 N9 1.233(4) . ?
O6 N10 1.233(5) . ?
O7 N10 1.238(5) . ?
O8 N11 1.235(4) . ?
O9 N11 1.218(4) . ?
O10 H10 0.80(4) . ?
O10 C39 1.419(5) . ?
O11 H11 0.71(4) . ?
O11 C40 1.413(5) . ?
N1 N2 1.352(4) . ?
N1 C15 1.354(5) . ?
N2 N3 1.346(4) . ?
N2 C2 1.429(5) . ?
N3 C20 1.355(5) . ?
N4 N5 1.340(4) . ?
N4 C23 1.357(5) . ?
N5 N6 1.343(4) . ?
N5 C11 1.439(5) . ?
N6 C28 1.354(5) . ?
N7 C7 1.504(5) . ?
N7 C8 1.495(4) . ?
N7 C29 1.488(5) . ?
N8 C30 1.488(5) . ?
N8 C31 1.481(5) . ?
N8 C32 1.487(5) . ?
N9 C34 1.449(5) . ?
N10 C36 1.461(5) . ?
N11 C38 1.468(5) . ?
C1 C2 1.411(5) . ?
C1 C6 1.417(6) . ?
C2 C3 1.406(5) . ?
C3 H3 0.9500 . ?
C3 C4 1.370(6) . ?
C4 C5 1.405(5) . ?
C4 C21 1.518(5) . ?
C5 H5 0.9500 . ?
C5 C6 1.394(5) . ?
C6 C7 1.502(5) . ?
C7 H7A 0.9900 . ?
C7 H7B 0.9900 . ?
C8 H8A 0.9900 . ?
C8 H8B 0.9900 . ?
C8 C9 1.509(5) . ?
C9 C10 1.412(5) . ?
C9 C14 1.394(5) . ?
C10 C11 1.399(5) . ?
C11 C12 1.382(5) . ?
C12 H12 0.9500 . ?
C12 C13 1.388(6) . ?
C13 C14 1.391(6) . ?
C13 C22 1.513(5) . ?
C14 H14 0.9500 . ?
C15 C16 1.410(6) . ?
C15 C20 1.411(5) . ?
C16 H16 0.9500 . ?
C16 C17 1.367(6) . ?
C17 H17 0.9500 . ?
C17 C18 1.416(6) . ?
C18 H18 0.9500 . ?
C18 C19 1.362(6) . ?
C19 H19 0.9500 . ?
C19 C20 1.418(6) . ?
C21 H21A 0.9800 . ?
C21 H21B 0.9800 . ?
C21 H21C 0.9800 . ?
C22 H22A 0.9800 . ?
C22 H22B 0.9800 . ?
C22 H22C 0.9800 . ?
C23 C24 1.401(6) . ?
C23 C28 1.408(5) . ?
C24 H24 0.9500 . ?
C24 C25 1.371(6) . ?
C25 H25 0.9500 . ?
C25 C26 1.427(6) . ?
C26 H26 0.9500 . ?
C26 C27 1.358(6) . ?
C27 H27 0.9500 . ?
C27 C28 1.422(5) . ?
C29 H29A 0.9900 . ?
C29 H29B 0.9900 . ?
C29 C30 1.519(5) . ?
C30 H30A 0.9900 . ?
C30 H30B 0.9900 . ?
C31 H31A 0.9800 . ?
C31 H31B 0.9800 . ?
C31 H31C 0.9800 . ?
C32 H32A 0.9800 . ?
C32 H32B 0.9800 . ?
C32 H32C 0.9800 . ?
C33 C34 1.441(5) . ?
C33 C38 1.444(6) . ?
C34 C35 1.377(5) . ?
C35 H35 0.9500 . ?
C35 C36 1.387(6) . ?
C36 C37 1.375(6) . ?
C37 H37 0.9500 . ?
C37 C38 1.375(5) . ?
C39 H39A 0.9800 . ?
C39 H39B 0.9800 . ?
C39 H39C 0.9800 . ?
C40 H40A 0.9800 . ?
C40 H40B 0.9800 . ?
C40 H40C 0.9800 . ?

loop_
_geom_torsion_atom_site_label_1
_geom_torsion_atom_site_label_2
_geom_torsion_atom_site_label_3
_geom_torsion_atom_site_label_4
_geom_torsion
_geom_torsion_site_symmetry_1
_geom_torsion_site_symmetry_2
_geom_torsion_site_symmetry_3
_geom_torsion_site_symmetry_4
_geom_torsion_publ_flag
Dy O1 C1 C2 138.2(4) . . . . ?
Dy O1 C1 C6 -41.2(6) . . . . ?
Dy O2 C10 C9 -41.8(6) . . . . ?
Dy O2 C10 C11 139.3(3) . . . . ?
Dy O3 C33 C34 -44.0(5) . . . . ?
Dy O3 C33 C38 138.1(3) . . . . ?
Dy O4 N9 O5 -126.9(3) . . . . ?
Dy O4 N9 C34 54.5(4) . . . . ?
Dy N7 C7 C6 -70.9(4) . . . . ?
Dy N7 C8 C9 -65.3(3) . . . . ?
Dy N7 C29 C30 -34.1(4) . . . . ?
Dy N8 C30 C29 -52.3(3) . . . . ?
O1 C1 C2 N2 3.2(6) . . . . ?
O1 C1 C2 C3 -176.8(4) . . . . ?
O1 C1 C6 C5 177.5(4) . . . . ?
O1 C1 C6 C7 -3.2(6) . . . . ?
O2 C10 C11 N5 3.7(5) . . . . ?
O2 C10 C11 C12 -179.2(3) . . . . ?
O3 C33 C34 N9 -1.9(6) . . . . ?
O3 C33 C34 C35 179.4(4) . . . . ?
O3 C33 C38 N11 -0.3(6) . . . . ?
O3 C33 C38 C37 179.3(4) . . . . ?
O4 N9 C34 C33 -8.8(5) . . . . ?
O4 N9 C34 C35 170.0(3) . . . . ?
O5 N9 C34 C33 172.6(3) . . . . ?
O5 N9 C34 C35 -8.6(5) . . . . ?
O6 N10 C36 C35 -0.7(6) . . . . ?
O6 N10 C36 C37 178.6(4) . . . . ?
O7 N10 C36 C35 179.8(4) . . . . ?
O7 N10 C36 C37 -0.9(6) . . . . ?
O8 N11 C38 C33 154.1(4) . . . . ?
O8 N11 C38 C37 -25.5(5) . . . . ?
O9 N11 C38 C33 -27.4(6) . . . . ?
O9 N11 C38 C37 153.1(4) . . . . ?
N1 N2 N3 C20 0.3(5) . . . . ?
N1 N2 C2 C1 -35.0(6) . . . . ?
N1 N2 C2 C3 145.0(4) . . . . ?
N1 C15 C16 C17 178.9(5) . . . . ?
N1 C15 C20 N3 -1.0(5) . . . . ?
N1 C15 C20 C19 -179.9(4) . . . . ?
N2 N1 C15 C16 -178.3(5) . . . . ?
N2 N1 C15 C20 1.1(5) . . . . ?
N2 N3 C20 C15 0.4(5) . . . . ?
N2 N3 C20 C19 179.2(5) . . . . ?
N2 C2 C3 C4 179.3(4) . . . . ?
N3 N2 C2 C1 150.7(4) . . . . ?
N3 N2 C2 C3 -29.3(6) . . . . ?
N4 N5 N6 C28 -0.2(4) . . . . ?
N4 N5 C11 C10 -55.2(5) . . . . ?
N4 N5 C11 C12 127.7(4) . . . . ?
N4 C23 C24 C25 178.9(4) . . . . ?
N4 C23 C28 N6 0.9(5) . . . . ?
N4 C23 C28 C27 -178.6(4) . . . . ?
N5 N4 C23 C24 -179.3(4) . . . . ?
N5 N4 C23 C28 -0.9(4) . . . . ?
N5 N6 C28 C23 -0.4(4) . . . . ?
N5 N6 C28 C27 179.0(4) . . . . ?
N5 C11 C12 C13 177.7(3) . . . . ?
N6 N5 C11 C10 119.5(4) . . . . ?
N6 N5 C11 C12 -57.6(5) . . . . ?
N7 C8 C9 C10 62.9(4) . . . . ?
N7 C8 C9 C14 -122.5(4) . . . . ?
N7 C29 C30 N8 61.6(4) . . . . ?
N9 C34 C35 C36 -177.1(3) . . . . ?
N10 C36 C37 C38 178.7(4) . . . . ?
C1 C2 C3 C4 -0.8(7) . . . . ?
C1 C6 C7 N7 61.8(5) . . . . ?
C2 N2 N3 C20 175.0(4) . . . . ?
C2 C1 C6 C5 -1.9(6) . . . . ?
C2 C1 C6 C7 177.4(4) . . . . ?
C2 C3 C4 C5 -1.8(6) . . . . ?
C2 C3 C4 C21 177.2(4) . . . . ?
C3 C4 C5 C6 2.5(6) . . . . ?
C4 C5 C6 C1 -0.6(6) . . . . ?
C4 C5 C6 C7 -179.9(4) . . . . ?
C5 C6 C7 N7 -118.9(4) . . . . ?
C6 C1 C2 N2 -177.4(4) . . . . ?
C6 C1 C2 C3 2.6(6) . . . . ?
C7 N7 C8 C9 54.1(4) . . . . ?
C7 N7 C29 C30 -154.7(3) . . . . ?
C8 N7 C7 C6 168.9(3) . . . . ?
C8 N7 C29 C30 87.0(4) . . . . ?
C8 C9 C10 O2 -7.3(5) . . . . ?
C8 C9 C10 C11 171.6(3) . . . . ?
C8 C9 C14 C13 -172.5(4) . . . . ?
C9 C10 C11 N5 -175.2(3) . . . . ?
C9 C10 C11 C12 1.8(6) . . . . ?
C10 C9 C14 C13 2.1(6) . . . . ?
C10 C11 C12 C13 0.7(6) . . . . ?
C11 N5 N6 C28 -175.1(4) . . . . ?
C11 C12 C13 C14 -1.9(6) . . . . ?
C11 C12 C13 C22 177.4(4) . . . . ?
C12 C13 C14 C9 0.5(6) . . . . ?
C14 C9 C10 O2 177.9(3) . . . . ?
C14 C9 C10 C11 -3.2(5) . . . . ?
C15 N1 N2 N3 -0.9(5) . . . . ?
C15 N1 N2 C2 -175.4(4) . . . . ?
C15 C16 C17 C18 0.7(7) . . . . ?
C16 C15 C20 N3 178.4(4) . . . . ?
C16 C15 C20 C19 -0.5(7) . . . . ?
C16 C17 C18 C19 -0.2(8) . . . . ?
C17 C18 C19 C20 -0.6(7) . . . . ?
C18 C19 C20 N3 -177.7(5) . . . . ?
C18 C19 C20 C15 1.0(7) . . . . ?
C20 C15 C16 C17 -0.3(7) . . . . ?
C21 C4 C5 C6 -176.5(4) . . . . ?
C22 C13 C14 C9 -178.8(4) . . . . ?
C23 N4 N5 N6 0.7(4) . . . . ?
C23 N4 N5 C11 175.6(3) . . . . ?
C23 C24 C25 C26 -0.7(7) . . . . ?
C24 C23 C28 N6 179.5(4) . . . . ?
C24 C23 C28 C27 0.0(6) . . . . ?
C24 C25 C26 C27 0.1(8) . . . . ?
C25 C26 C27 C28 0.5(7) . . . . ?
C26 C27 C28 N6 -179.9(5) . . . . ?
C26 C27 C28 C23 -0.6(7) . . . . ?
C28 C23 C24 C25 0.7(6) . . . . ?
C29 N7 C7 C6 49.7(4) . . . . ?
C29 N7 C8 C9 174.5(3) . . . . ?
C31 N8 C30 C29 68.5(4) . . . . ?
C32 N8 C30 C29 -175.3(3) . . . . ?
C33 C34 C35 C36 1.7(6) . . . . ?
C34 C33 C38 N11 -178.3(3) . . . . ?
C34 C33 C38 C37 1.2(5) . . . . ?
C34 C35 C36 N10 -179.9(4) . . . . ?
C34 C35 C36 C37 0.8(6) . . . . ?
C35 C36 C37 C38 -2.0(6) . . . . ?
C36 C37 C38 N11 -179.5(4) . . . . ?
C36 C37 C38 C33 1.0(6) . . . . ?
C38 C33 C34 N9 176.1(3) . . . . ?
C38 C33 C34 C35 -2.5(5) . . . . ?
